data_2006520
loop_
_publ_author_name
'Ko\<z\'i\<sek, Jozef'
'   Ingrid Svoboda'
'   \<Stefan Marchal\'in '
'   Bernard Decroix'

_publ_section_title <i>cis</i>-6,10b,11,12-Tetrahydro-12-hydroxypyrrolo[1',2':2,3]pyridazino[6,1-<i>a</i>]isoindol-6-one
_journal_issue 9
_journal_name_full 'Acta Crystallographica Section C'
_journal_page_first 1362
_journal_page_last 1363
_journal_paper_doi 10.1107/S0108270197004800
_journal_volume 53
_journal_year 1997
_chemical_formula_sum 'C14 H12 N2 O2'
_chemical_formula_weight 240.26
_chemical_name_systematic
;
 ?
;
_space_group_IT_number 14
_symmetry_cell_setting monoclinic
_symmetry_space_group_name_Hall '-P 2yn'
_symmetry_space_group_name_H-M 'P 1 21/n 1'
_audit_creation_method SHELXL
_cell_angle_alpha 90.00
_cell_angle_beta 99.04(4)
_cell_angle_gamma 90.00
_cell_formula_units_Z 4
_cell_length_a 8.386(2)
_cell_length_b 8.149(2)
_cell_length_c 17.267(4)
_cell_measurement_reflns_used 25
_cell_measurement_temperature 298(2)
_cell_measurement_theta_max 21.6
_cell_measurement_theta_min 17.3
_cell_volume 1165.3(5)
_computing_cell_refinement 'SHELXL93 (Sheldrick, 1993)'
_computing_data_collection 'Enraf-Nonius SDP-Plus Structure Determination Package (Frenz, 1985)'
_computing_data_reduction 'REDU4 (Stoe & Cie, 1988)'
_computing_molecular_graphics 'ORTEPII  (Johnson, 1971)'
_computing_publication_material 'PARST (Nardelli, 1983)'
_computing_structure_solution 'SHELXS86 (Sheldrick, 1990)'
_diffrn_ambient_temperature 298(2)
_diffrn_measurement_device STOE-STADI4
_diffrn_measurement_method \w/2\q
_diffrn_radiation_monochromator graphite
_diffrn_radiation_source 'fine-focus sealed tube'
_diffrn_radiation_type 'Mo K\a'
_diffrn_radiation_wavelength 0.71069
_diffrn_reflns_av_R_equivalents 0.0123
_diffrn_reflns_av_sigmaI/netI 0.0134
_diffrn_reflns_limit_h_max 9
_diffrn_reflns_limit_h_min -9
_diffrn_reflns_limit_k_max 8
_diffrn_reflns_limit_k_min -6
_diffrn_reflns_limit_l_max 19
_diffrn_reflns_limit_l_min -14
_diffrn_reflns_number 2573
_diffrn_reflns_theta_max 23.05
_diffrn_reflns_theta_min 2.39
_diffrn_standards_decay_% 0
_diffrn_standards_interval_time 120
_diffrn_standards_number 3
_exptl_absorpt_coefficient_mu 0.094
_exptl_absorpt_correction_type none
_exptl_crystal_colour colourless
_exptl_crystal_density_diffrn 1.369
_exptl_crystal_density_method none
_exptl_crystal_description block
_exptl_crystal_F_000 504
_exptl_crystal_size_max 1.32
_exptl_crystal_size_mid 0.80
_exptl_crystal_size_min 0.57
_refine_diff_density_max 0.11
_refine_diff_density_min -0.12
_refine_ls_extinction_coef 0.039(3)
_refine_ls_extinction_method 'SHELXL (Sheldrick, 1993)'
_refine_ls_goodness_of_fit_all 1.045
_refine_ls_goodness_of_fit_obs 1.046
_refine_ls_hydrogen_treatment 'H-atom parameters refined only for H21'
_refine_ls_matrix_type full
_refine_ls_number_parameters 168
_refine_ls_number_reflns 1601
_refine_ls_number_restraints 0
_refine_ls_restrained_S_all 1.054
_refine_ls_restrained_S_obs 1.046
_refine_ls_R_factor_all 0.0364
_refine_ls_R_factor_obs .0325
_refine_ls_shift/esd_max 0.054
_refine_ls_shift/esd_mean 0.010
_refine_ls_structure_factor_coef Fsqd
_refine_ls_weighting_details 'w = 1/[\s^2^(Fo^2^)+(0.0426P)^2^+0.3151P] where P=(Fo^2^+2Fc^2^)/3'
_refine_ls_weighting_scheme calc
_refine_ls_wR_factor_all 0.0898
_refine_ls_wR_factor_obs .0843
_reflns_number_observed 1454
_reflns_number_total 1603
_reflns_observed_criterion >2sigma(I)
_cod_data_source_file mu1289.cif
_cod_data_source_block koz16
_cod_original_sg_symbol_H-M 'P 21/n'
_cod_database_code 2006520

loop_
_symmetry_equiv_pos_as_xyz
'x, y, z'
'-x+1/2, y+1/2, -z+1/2'
'-x, -y, -z'
'x-1/2, -y-1/2, z-1/2'

loop_
_atom_site_aniso_label
_atom_site_aniso_U_11
_atom_site_aniso_U_22
_atom_site_aniso_U_33
_atom_site_aniso_U_12
_atom_site_aniso_U_13
_atom_site_aniso_U_23
O1 .0459(7) .0778(9) .0991(10) -.0133(6) .0035(7) .0122(8)
O2 .0534(8) .0688(8) .0693(8) -.0053(6) .0189(6) .0146(6)
N1 .0485(8) .0492(8) .0536(8) -.0044(6) -.0010(6) -.0062(6)
N2 .0445(7) .0485(8) .0516(8) -.0061(6) .0034(6) -.0010(6)
C1 .0527(10) .0871(14) .0548(11) -.0028(10) .0015(8) -.0135(10)
C2 .0702(13) .0809(14) .0721(14) -.0079(11) -.0082(10) -.0287(11)
C3 .0632(11) .0537(11) .0783(13) -.0104(9) -.0099(9) -.0115(10)
C4 .0390(9) .0485(10) .0707(11) .0015(8) .0054(8) .0144(8)
C5 .0613(11) .0702(13) .0772(14) .0247(10) .0257(10) .0276(11)
C6 .099(2) .0790(14) .0597(12) .0419(13) .0310(11) .0180(11)
C7 .094(2) .0707(13) .0540(11) .0265(12) .0125(10) .0019(9)
C8 .0660(11) .0598(11) .0535(11) .0113(9) .0049(8) -.0028(9)
C9 .0460(9) .0478(9) .0501(9) .0119(7) .0059(7) .0031(7)
C10 .0339(8) .0477(9) .0536(9) .0010(7) .0028(6) -.0059(7)
C11 .0410(8) .0462(9) .0570(10) -.0037(7) .0098(7) -.0053(7)
C12 .0339(8) .0567(10) .0575(10) -.0006(7) .0107(7) -.0006(8)
C13 .0349(8) .0567(10) .0523(9) .0024(7) .0031(7) -.0043(8)
C14 .0468(9) .0522(10) .0601(10) .0145(8) .0118(8) .0144(8)

loop_
_atom_site_label
_atom_site_fract_x
_atom_site_fract_y
_atom_site_fract_z
_atom_site_U_iso_or_equiv
_atom_site_thermal_displace_type
_atom_site_calc_flag
_atom_site_refinement_flags
_atom_site_occupancy
_atom_site_disorder_group
_atom_site_type_symbol
O1 .22906(14) .0062(2) .33126(8) .0751(4) Uani d . 1 . O
O2 .5967(2) .4433(2) .16316(7) .0628(4) Uani d . 1 . O
H21 .493(3) .465(3) .1577(13) .096(8) Uiso d . 1 . H
N1 .4783(2) .0553(2) .23782(8) .0514(4) Uani d . 1 . N
N2 .48472(15) .0889(2) .31696(7) .0486(4) Uani d . 1 . N
C1 .5235(2) .0801(3) .11720(11) .0656(5) Uani d . 1 . C
H1 .5548(2) .1204(3) .07148(11) .079 Uiso calc R 1 . H
C2 .4492(2) -.0714(3) .12522(13) .0764(6) Uani d . 1 . C
H2 .4222(2) -.1485(3) .08565(13) .092 Uiso calc R 1 . H
C3 .4234(2) -.0866(2) .20057(12) .0673(5) Uani d . 1 . C
H3 .3775(2) -.1757(2) .22247(12) .081 Uiso calc R 1 . H
C4 .3562(2) .0749(2) .35662(10) .0531(4) Uani d . 1 . C
C5 .3375(2) .1602(2) .49956(12) .0680(6) Uani d . 1 . C
H5 .2386(2) .1097(2) .50114(12) .082 Uiso calc R 1 . H
C6 .4184(3) .2426(3) .56392(12) .0771(6) Uani d . 1 . C
H6 .3725(3) .2479(3) .60952(12) .093 Uiso calc R 1 . H
C7 .5655(3) .3172(3) .56222(11) .0729(6) Uani d . 1 . C
H7 .6176(3) .3706(3) .60670(11) .087 Uiso calc R 1 . H
C8 .6356(2) .3136(2) .49552(10) .0602(5) Uani d . 1 . C
H8A .7343(2) .3647(2) .49422(10) .072 Uiso calc R 1 . H
C9 .5565(2) .2323(2) .43036(9) .0481(4) Uani d . 1 . C
C10 .6071(2) .2070(2) .35190(9) .0455(4) Uani d . 1 . C
H10 .7153(2) .1586(2) .35760(9) .055 Uiso calc R 1 . H
C11 .5957(2) .3579(2) .29906(9) .0478(4) Uani d . 1 . C
H11A .4887(2) .4054(2) .29521(9) .057 Uiso calc R 1 . H
H11B .6734(2) .4394(2) .32193(9) .057 Uiso calc R 1 . H
C12 .6286(2) .3130(2) .21769(9) .0490(4) Uani d . 1 . C
H12 .7444(2) .2896(2) .22274(9) .059 Uiso calc R 1 . H
C13 .5422(2) .1590(2) .18791(9) .0484(4) Uani d . 1 . C
C14 .4095(2) .1555(2) .43232(10) .0526(4) Uani d . 1 . C

loop_
_atom_type_symbol
_atom_type_description
_atom_type_scat_dispersion_real
_atom_type_scat_dispersion_imag
_atom_type_scat_source
C C 0.0033 0.0016 'International Tables Vol C Tables 4.2.6.8 and 6.1.1.4'
H H 0.0000 0.0000 'International Tables Vol C Tables 4.2.6.8 and 6.1.1.4'
O O 0.0106 0.0060 'International Tables Vol C Tables 4.2.6.8 and 6.1.1.4'
N N 0.0061 0.0033 'International Tables Vol C Tables 4.2.6.8 and 6.1.1.4'

loop_
_geom_angle_atom_site_label_1
_geom_angle_atom_site_label_2
_geom_angle_atom_site_label_3
_geom_angle
C12 O2 H21 107.6(15)
C3 N1 C13 111.13(15)
C3 N1 N2 126.07(15)
C13 N1 N2 122.54(13)
C4 N2 N1 124.36(13)
C4 N2 C10 113.84(13)
N1 N2 C10 116.85(12)
C13 C1 C2 108.5(2)
C13 C1 H1 125.77(12)
C2 C1 H1 125.77(12)
C3 C2 C1 108.4(2)
C3 C2 H2 125.79(12)
C1 C2 H2 125.79(12)
C2 C3 N1 106.3(2)
C2 C3 H3 126.84(12)
N1 C3 H3 126.84(11)
O1 C4 N2 124.7(2)
O1 C4 C14 130.6(2)
N2 C4 C14 104.72(14)
C6 C5 C14 117.5(2)
C6 C5 H5 121.25(12)
C14 C5 H5 121.25(12)
C7 C6 C5 121.7(2)
C7 C6 H6 119.18(12)
C5 C6 H6 119.17(12)
C8 C7 C6 120.7(2)
C8 C7 H7 119.66(13)
C6 C7 H7 119.66(12)
C7 C8 C9 118.6(2)
C7 C8 H8A 120.69(13)
C9 C8 H8A 120.69(11)
C8 C9 C14 120.7(2)
C8 C9 C10 129.40(15)
C14 C9 C10 109.85(14)
N2 C10 C9 100.54(12)
N2 C10 C11 108.00(12)
C9 C10 C11 115.47(13)
N2 C10 H10 110.77(8)
C9 C10 H10 110.77(8)
C11 C10 H10 110.77(8)
C12 C11 C10 110.84(13)
C12 C11 H11A 109.47(9)
C10 C11 H11A 109.47(8)
C12 C11 H11B 109.47(8)
C10 C11 H11B 109.47(8)
H11A C11 H11B 108.1
O2 C12 C13 111.65(13)
O2 C12 C11 113.05(13)
C13 C12 C11 111.76(13)
O2 C12 H12 106.63(8)
C13 C12 H12 106.63(8)
C11 C12 H12 106.63(9)
C1 C13 N1 105.7(2)
C1 C13 C12 133.0(2)
N1 C13 C12 120.98(14)
C9 C14 C5 120.8(2)
C9 C14 C4 109.13(14)
C5 C14 C4 130.1(2)

loop_
_geom_bond_atom_site_label_1
_geom_bond_atom_site_label_2
_geom_bond_site_symmetry_2
_geom_bond_distance
_geom_bond_publ_flag
O1 C4 . 1.223(2) ?
O2 C12 . 1.416(2) ?
O2 H21 . .87(2) ?
N1 C3 . 1.367(2) ?
N1 C13 . 1.375(2) ?
N1 N2 . 1.386(2) ?
N2 C4 . 1.370(2) ?
N2 C10 . 1.466(2) ?
C1 C13 . 1.367(2) ?
C1 C2 . 1.399(3) ?
C1 H1 . .93 ?
C2 C3 . 1.358(3) ?
C2 H2 . .93 ?
C3 H3 . .93 ?
C4 C14 . 1.469(3) ?
C5 C6 . 1.382(3) ?
C5 C14 . 1.391(2) ?
C5 H5 . .93 ?
C6 C7 . 1.380(3) ?
C6 H6 . .93 ?
C7 C8 . 1.373(3) ?
C7 H7 . .93 ?
C8 C9 . 1.382(2) ?
C8 H8A . .93 ?
C9 C14 . 1.387(2) ?
C9 C10 . 1.497(2) ?
C10 C11 . 1.525(2) ?
C10 H10 . .98 ?
C11 C12 . 1.519(2) ?
C11 H11A . .97 ?
C11 H11B . .97 ?
C12 C13 . 1.499(2) ?
C12 H12 . .98 ?

loop_
_geom_torsion_atom_site_label_1
_geom_torsion_atom_site_label_2
_geom_torsion_atom_site_label_3
_geom_torsion_atom_site_label_4
_geom_torsion
_geom_torsion_publ_flag
C3 N1 N2 C4 -53.1(2) ?
C13 N1 N2 C4 133.2(2) ?
C3 N1 N2 C10 153.4(2) ?
C13 N1 N2 C10 -20.3(2) yes
C13 C1 C2 C3 -0.5(2) ?
C1 C2 C3 N1 1.2(2) ?
C13 N1 C3 C2 -1.5(2) ?
N2 N1 C3 C2 -175.78(15) ?
N1 N2 C4 O1 12.7(2) ?
C10 N2 C4 O1 166.94(15) ?
N1 N2 C4 C14 -168.19(13) ?
C10 N2 C4 C14 -14.0(2) ?
C14 C5 C6 C7 -0.3(3) ?
C5 C6 C7 C8 0.8(3) ?
C6 C7 C8 C9 -0.5(3) ?
C7 C8 C9 C14 -0.3(2) ?
C7 C8 C9 C10 -178.5(2) ?
C4 N2 C10 C9 13.9(2) ?
N1 N2 C10 C9 170.16(12) ?
C4 N2 C10 C11 -107.46(14) yes
N1 N2 C10 C11 48.8(2) yes
C8 C9 C10 N2 170.3(2) ?
C14 C9 C10 N2 -8.1(2) ?
C8 C9 C10 C11 -73.8(2) ?
C14 C9 C10 C11 107.8(2) ?
N2 C10 C11 C12 -61.0(2) yes
C9 C10 C11 C12 -172.55(12) yes
C10 C11 C12 O2 171.38(12) yes
C10 C11 C12 C13 44.4(2) yes
C2 C1 C13 N1 -0.4(2) ?
C2 C1 C13 C12 172.0(2) ?
C3 N1 C13 C1 1.2(2) ?
N2 N1 C13 C1 175.73(13) ?
C3 N1 C13 C12 -172.37(14) ?
N2 N1 C13 C12 2.2(2) ?
O2 C12 C13 C1 45.6(2) ?
C11 C12 C13 C1 173.3(2) yes
O2 C12 C13 N1 -142.92(14) ?
C11 C12 C13 N1 -15.2(2) yes
C8 C9 C14 C5 0.8(2) ?
C10 C9 C14 C5 179.39(14) ?
C8 C9 C14 C4 -178.07(14) ?
C10 C9 C14 C4 0.5(2) ?
C6 C5 C14 C9 -0.5(2) ?
C6 C5 C14 C4 178.1(2) ?
O1 C4 C14 C9 -173.1(2) ?
N2 C4 C14 C9 8.0(2) ?
O1 C4 C14 C5 8.2(3) ?
N2 C4 C14 C5 -170.8(2) ?

loop_
_cod_related_entry_id
_cod_related_entry_database
_cod_related_entry_code
1 ChemSpider 3384645
